data_7057449
loop_
_publ_author_name
'Ma, Congming'
'Pan, Yong'
'Jiang, Juncheng'
'Liu, Zuliang'
'Yao, Qizheng'

_publ_section_title
;
 Synthesis and thermal behavior of a fused, tricyclic pyridine-based
 energetic material:
 4-amino-5-nitro-[1,2,5]oxadiazolo[3,4-e]tetra-zolo[1,5-a]pyridine-3-oxide
;
_journal_issue 14
_journal_name_full 'New Journal of Chemistry'
_journal_page_first 11259
_journal_paper_doi 10.1039/C8NJ01341A
_journal_volume 42
_journal_year 2018
_chemical_formula_moiety 'C5 H2 N8 O4'
_chemical_formula_sum 'C5 H2 N8 O4'
_chemical_formula_weight 238.15
_space_group_crystal_system orthorhombic
_space_group_IT_number 19
_space_group_name_Hall 'P 2ac 2ab'
_space_group_name_H-M_alt 'P 21 21 21'
_symmetry_space_group_name_Hall 'P 2ac 2ab'
_symmetry_space_group_name_H-M 'P 21 21 21'
_atom_sites_solution_hydrogens geom
_audit_creation_date 2018-04-18
_audit_creation_method
;
Olex2 1.2
(compiled 2018.04.03 svn.r3497 for OlexSys, GUI svn.r5486)
;
_audit_update_record
;
2018-04-18 deposited with the CCDC.
2018-05-18 downloaded from the CCDC.
;
_cell_angle_alpha 90
_cell_angle_beta 90
_cell_angle_gamma 90
_cell_formula_units_Z 4
_cell_length_a 8.9130(18)
_cell_length_b 14.057(3)
_cell_length_c 6.5730(13)
_cell_measurement_reflns_used 25
_cell_measurement_temperature 293(2)
_cell_measurement_theta_max 14
_cell_measurement_theta_min 9
_cell_volume 823.5(3)
_computing_cell_refinement 'SAINT V8.38A (?, 2016)'
_computing_data_collection 'SAINT V8.38A (?, 2016)'
_computing_data_reduction 'SAINT V8.38A (?, 2016)'
_computing_molecular_graphics 'Olex2 (Dolomanov et al., 2009)'
_computing_publication_material 'Olex2 (Dolomanov et al., 2009)'
_computing_structure_refinement 'ShelXL (Sheldrick, 2015)'
_computing_structure_solution 'SHELXS-97 (Sheldrick, 1990)'
_diffrn_ambient_temperature 293(2)
_diffrn_measured_fraction_theta_full 1.000
_diffrn_measured_fraction_theta_max 1.000
_diffrn_measurement_device_type 'Nonius CAD4'
_diffrn_measurement_method \w/2\q
_diffrn_radiation_type MoK\a
_diffrn_radiation_wavelength 0.71073
_diffrn_reflns_av_R_equivalents 0.0249
_diffrn_reflns_av_unetI/netI 0.0360
_diffrn_reflns_Laue_measured_fraction_full 1.000
_diffrn_reflns_Laue_measured_fraction_max 1.000
_diffrn_reflns_limit_h_max 10
_diffrn_reflns_limit_h_min 0
_diffrn_reflns_limit_k_max 16
_diffrn_reflns_limit_k_min -16
_diffrn_reflns_limit_l_max 7
_diffrn_reflns_limit_l_min 0
_diffrn_reflns_number 1739
_diffrn_reflns_point_group_measured_fraction_full 1.000
_diffrn_reflns_point_group_measured_fraction_max 0.999
_diffrn_reflns_theta_full 25.242
_diffrn_reflns_theta_max 25.367
_diffrn_reflns_theta_min 2.706
_exptl_absorpt_coefficient_mu 0.168
_exptl_absorpt_correction_T_max 0.9834
_exptl_absorpt_correction_T_min 0.9672
_exptl_absorpt_correction_type multi-scan
_exptl_absorpt_process_details
;
 SADABS 2016/2: Krause, L., Herbst-Irmer, R., Sheldrick G.M. & Stalke D.,
 J. Appl. Cryst. 48 (2015) 3-10
;
_exptl_crystal_colour grass
_exptl_crystal_colour_primary grass
_exptl_crystal_density_diffrn 1.921
_exptl_crystal_density_method 'not measured'
_exptl_crystal_description strip
_exptl_crystal_F_000 480
_exptl_crystal_size_max 0.2
_exptl_crystal_size_mid 0.1
_exptl_crystal_size_min 0.1
_refine_diff_density_max 0.190
_refine_diff_density_min -0.206
_refine_diff_density_rms 0.052
_refine_ls_abs_structure_details
;
 Flack x determined using 450 quotients [(I+)-(I-)]/[(I+)+(I-)]
 (Parsons, Flack and Wagner, Acta Cryst. B69 (2013) 249-259).
;
_refine_ls_extinction_method none
_refine_ls_goodness_of_fit_ref 1.068
_refine_ls_hydrogen_treatment constr
_refine_ls_matrix_type full
_refine_ls_number_parameters 154
_refine_ls_number_reflns 1509
_refine_ls_number_restraints 0
_refine_ls_restrained_S_all 1.068
_refine_ls_R_factor_all 0.0570
_refine_ls_R_factor_gt 0.0456
_refine_ls_shift/su_max 0.000
_refine_ls_shift/su_mean 0.000
_refine_ls_structure_factor_coef Fsqd
_refine_ls_weighting_details 'w=1/[\s^2^(Fo^2^)+(0.0831P)^2^] where P=(Fo^2^+2Fc^2^)/3'
_refine_ls_weighting_scheme calc
_refine_ls_wR_factor_gt 0.1156
_refine_ls_wR_factor_ref 0.1277
_reflns_Friedel_coverage 0.671
_reflns_Friedel_fraction_full 1.000
_reflns_Friedel_fraction_max 0.998
_reflns_number_gt 1270
_reflns_number_total 1509
_reflns_threshold_expression 'I > 2\s(I)'
_cod_data_source_file c8nj01341a2.cif
_cod_data_source_block x
_cod_depositor_comments 'Adding full bibliography for 7057449.cif.'
_cod_database_code 7057449
_shelx_shelxl_version_number 2018/3
_shelx_space_group_comment
;
The symmetry employed for this shelxl refinement is uniquely defined
by the following loop, which should always be used as a source of
symmetry information in preference to the above space-group names.
They are only intended as comments.
;
_shelx_estimated_absorpt_t_max 0.983
_shelx_estimated_absorpt_t_min 0.967
_olex2_refinement_description
;
1. Fixed Uiso
 At 1.2 times of:
  All N(H,H) groups
2.a X=CH2 refined with riding coordinates:
 N6(H6A,H6B)
;
_olex2_submission_special_instructions 'No special instructions were received'

loop_
_space_group_symop_operation_xyz
'x, y, z'
'-x+1/2, -y, z+1/2'
'-x, y+1/2, -z+1/2'
'x+1/2, -y+1/2, -z'

loop_
_atom_site_label
_atom_site_type_symbol
_atom_site_fract_x
_atom_site_fract_y
_atom_site_fract_z
_atom_site_U_iso_or_equiv
_atom_site_adp_type
_atom_site_occupancy
_atom_site_site_symmetry_order
_atom_site_calc_flag
_atom_site_refinement_flags_posn
N1 N 0.4848(4) 0.4882(2) 0.4807(6) 0.0326(8) Uani 1 1 d .
C1 C 0.3925(4) 0.5463(3) 0.5903(7) 0.0312(9) Uani 1 1 d .
O1 O 0.2238(4) 0.6709(3) 0.8011(6) 0.0664(12) Uani 1 1 d .
N2 N 0.5026(4) 0.4042(3) 0.5831(6) 0.0399(9) Uani 1 1 d .
C2 C 0.3574(5) 0.6401(3) 0.5148(7) 0.0316(9) Uani 1 1 d .
O2 O 0.2374(5) 0.7801(3) 0.5748(7) 0.0609(11) Uani 1 1 d .
O3 O 0.5737(4) 0.6706(3) -0.0918(5) 0.0456(9) Uani 1 1 d .
N3 N 0.4235(4) 0.4128(3) 0.7432(6) 0.0444(10) Uani 1 1 d .
C3 C 0.4083(4) 0.6708(3) 0.3240(6) 0.0310(9) Uani 1 1 d .
C4 C 0.5005(4) 0.6017(3) 0.2194(6) 0.0292(9) Uani 1 1 d .
O4 O 0.6484(3) 0.5220(2) 0.0082(5) 0.0418(8) Uani 1 1 d .
N4 N 0.3529(4) 0.4993(3) 0.7556(6) 0.0431(10) Uani 1 1 d .
N5 N 0.2675(4) 0.6998(3) 0.6357(6) 0.0419(10) Uani 1 1 d .
C5 C 0.5388(4) 0.5128(3) 0.2945(6) 0.0306(9) Uani 1 1 d .
N6 N 0.3836(4) 0.7521(3) 0.2340(6) 0.0421(10) Uani 1 1 d .
H6A H 0.329884 0.794819 0.293023 0.050 Uiso 1 1 calc R
H6B H 0.421077 0.763019 0.115711 0.050 Uiso 1 1 calc R
N7 N 0.5669(4) 0.6101(3) 0.0405(5) 0.0344(9) Uani 1 1 d .
N8 N 0.6258(4) 0.4636(3) 0.1738(6) 0.0385(9) Uani 1 1 d .

loop_
_atom_site_aniso_label
_atom_site_aniso_U_11
_atom_site_aniso_U_22
_atom_site_aniso_U_33
_atom_site_aniso_U_23
_atom_site_aniso_U_13
_atom_site_aniso_U_12
N1 0.0375(18) 0.0310(18) 0.0293(18) 0.0006(15) -0.0019(15) -0.0019(15)
C1 0.029(2) 0.036(2) 0.028(2) -0.0044(19) 0.0016(18) -0.0056(17)
O1 0.077(3) 0.072(3) 0.050(2) 0.003(2) 0.033(2) 0.015(2)
N2 0.050(2) 0.033(2) 0.037(2) 0.0048(18) -0.0040(18) -0.0036(17)
C2 0.032(2) 0.033(2) 0.029(2) -0.0032(18) 0.0039(19) -0.0019(17)
O2 0.070(3) 0.045(2) 0.068(2) -0.0013(18) 0.025(2) 0.0162(18)
O3 0.057(2) 0.0466(19) 0.0334(16) 0.0060(15) 0.0070(16) -0.0081(16)
N3 0.054(2) 0.040(2) 0.039(2) 0.0050(18) -0.0018(19) -0.0068(18)
C3 0.030(2) 0.032(2) 0.031(2) -0.0062(18) -0.0027(18) -0.0044(17)
C4 0.0278(19) 0.035(2) 0.025(2) -0.0038(18) 0.0000(17) -0.0050(17)
O4 0.0461(17) 0.0454(17) 0.0340(16) -0.0069(14) 0.0086(15) 0.0030(15)
N4 0.048(2) 0.044(2) 0.037(2) 0.0052(18) 0.0068(19) -0.0075(18)
N5 0.040(2) 0.047(2) 0.039(2) -0.0053(18) 0.0081(18) 0.0024(18)
C5 0.0300(19) 0.033(2) 0.029(2) -0.0014(18) -0.0016(18) -0.0027(17)
N6 0.052(2) 0.0349(19) 0.040(2) 0.0035(18) 0.0080(19) 0.0054(16)
N7 0.036(2) 0.0350(19) 0.032(2) -0.0042(16) 0.0029(16) -0.0056(15)
N8 0.043(2) 0.041(2) 0.032(2) -0.0018(17) 0.0030(17) 0.0033(18)

loop_
_atom_type_symbol
_atom_type_description
_atom_type_scat_dispersion_real
_atom_type_scat_dispersion_imag
_atom_type_scat_source
C C 0.0033 0.0016 'International Tables Vol C Tables 4.2.6.8 and 6.1.1.4'
H H 0.0000 0.0000 'International Tables Vol C Tables 4.2.6.8 and 6.1.1.4'
N N 0.0061 0.0033 'International Tables Vol C Tables 4.2.6.8 and 6.1.1.4'
O O 0.0106 0.0060 'International Tables Vol C Tables 4.2.6.8 and 6.1.1.4'

loop_
_geom_angle_atom_site_label_1
_geom_angle_atom_site_label_2
_geom_angle_atom_site_label_3
_geom_angle
C1 N1 N2 109.1(4)
C5 N1 C1 122.5(4)
C5 N1 N2 128.4(4)
N1 C1 C2 119.7(4)
N4 C1 N1 107.2(4)
N4 C1 C2 133.0(4)
N3 N2 N1 105.1(3)
C3 C2 C1 121.3(4)
C3 C2 N5 120.4(4)
N5 C2 C1 118.3(4)
N2 N3 N4 112.9(4)
C2 C3 C4 113.7(4)
N6 C3 C2 128.4(4)
N6 C3 C4 117.9(4)
C5 C4 C3 125.2(4)
N7 C4 C3 128.1(4)
N7 C4 C5 106.7(4)
N8 O4 N7 108.6(3)
C1 N4 N3 105.8(4)
O1 N5 C2 119.0(4)
O1 N5 O2 121.7(4)
O2 N5 C2 119.3(4)
N1 C5 C4 117.5(4)
N8 C5 N1 128.5(4)
N8 C5 C4 114.0(4)
C3 N6 H6A 120.0
C3 N6 H6B 120.0
H6A N6 H6B 120.0
O3 N7 C4 136.1(4)
O3 N7 O4 117.8(3)
C4 N7 O4 106.1(3)
C5 N8 O4 104.6(3)

loop_
_geom_bond_atom_site_label_1
_geom_bond_atom_site_label_2
_geom_bond_distance
N1 C1 1.365(5)
N1 N2 1.369(5)
N1 C5 1.359(6)
C1 C2 1.443(6)
C1 N4 1.320(6)
O1 N5 1.224(5)
N2 N3 1.273(5)
C2 C3 1.402(6)
C2 N5 1.406(5)
O2 N5 1.228(5)
O3 N7 1.218(5)
N3 N4 1.371(5)
C3 C4 1.447(6)
C3 N6 1.306(5)
C4 C5 1.387(6)
C4 N7 1.322(6)
O4 N7 1.452(5)
O4 N8 1.377(5)
C5 N8 1.307(5)
N6 H6A 0.8600
N6 H6B 0.8600

loop_
_geom_torsion_atom_site_label_1
_geom_torsion_atom_site_label_2
_geom_torsion_atom_site_label_3
_geom_torsion_atom_site_label_4
_geom_torsion
N1 C1 C2 C3 4.3(6)
N1 C1 C2 N5 -177.2(4)
N1 C1 N4 N3 0.3(4)
N1 N2 N3 N4 -0.3(5)
N1 C5 N8 O4 -178.8(4)
C1 N1 N2 N3 0.5(4)
C1 N1 C5 C4 2.0(6)
C1 N1 C5 N8 -179.1(4)
C1 C2 C3 C4 -2.0(6)
C1 C2 C3 N6 178.6(4)
C1 C2 N5 O1 1.0(6)
C1 C2 N5 O2 179.4(4)
N2 N1 C1 C2 179.4(3)
N2 N1 C1 N4 -0.5(5)
N2 N1 C5 C4 177.6(4)
N2 N1 C5 N8 -3.5(7)
N2 N3 N4 C1 0.0(5)
C2 C1 N4 N3 -179.6(4)
C2 C3 C4 C5 -0.3(6)
C2 C3 C4 N7 -178.6(4)
C3 C2 N5 O1 179.5(4)
C3 C2 N5 O2 -2.0(6)
C3 C4 C5 N1 0.4(6)
C3 C4 C5 N8 -178.7(4)
C3 C4 N7 O3 -1.6(8)
C3 C4 N7 O4 178.6(4)
C4 C5 N8 O4 0.1(5)
N4 C1 C2 C3 -175.9(4)
N4 C1 C2 N5 2.7(7)
N5 C2 C3 C4 179.5(4)
N5 C2 C3 N6 0.0(7)
C5 N1 C1 C2 -4.3(6)
C5 N1 C1 N4 175.9(4)
C5 N1 N2 N3 -175.6(4)
C5 C4 N7 O3 179.8(4)
C5 C4 N7 O4 0.0(4)
N6 C3 C4 C5 179.2(4)
N6 C3 C4 N7 0.9(6)
N7 C4 C5 N1 179.0(3)
N7 C4 C5 N8 -0.1(5)
N7 O4 N8 C5 -0.1(4)
N8 O4 N7 O3 -179.8(3)
N8 O4 N7 C4 0.1(4)
